data_4504257
loop_
_publ_author_name
'Reddy, L. Sreenivas'
'Chandran, Sreekanth K.'
'George, Sumod'
'Babu, N. Jagadeesh'
'Nangia, Ashwini'

_publ_section_title
;
 Crystal Structures ofN-Aryl-N'-4-Nitrophenyl Ureas: Molecular Conformation
 and Weak Interactions Direct the Strong Hydrogen Bond Synthon
;
_journal_coden_ASTM CGDEFU
_journal_issue 12
_journal_name_full 'Crystal Growth & Design'
_journal_page_first 2675
_journal_page_last 2690
_journal_paper_doi 10.1021/cg070155j
_journal_volume 7
_journal_year 2007
_chemical_formula_moiety 'C15 H13 N3 O4, C2 H6 O S'
_chemical_formula_sum 'C17 H19 N3 O5 S'
_chemical_formula_weight 377.41
_space_group_IT_number 2
_symmetry_cell_setting triclinic
_symmetry_space_group_name_Hall '-P 1'
_symmetry_space_group_name_H-M 'P -1'
_atom_sites_solution_hydrogens geom
_atom_sites_solution_primary direct
_atom_sites_solution_secondary difmap
_audit_creation_method SHELXL-97
_cell_angle_alpha 78.120(2)
_cell_angle_beta 82.891(2)
_cell_angle_gamma 80.105(2)
_cell_formula_units_Z 2
_cell_length_a 6.0509(6)
_cell_length_b 12.4575(12)
_cell_length_c 12.5937(11)
_cell_measurement_temperature 293(2)
_cell_volume 911.30(15)
_computing_structure_refinement 'SHELXL-97 (Sheldrick, 1997)'
_computing_structure_solution 'SHELXS-97 (Sheldrick, 1990)'
_diffrn_ambient_temperature 293(2)
_diffrn_measured_fraction_theta_full 0.928
_diffrn_measured_fraction_theta_max 0.928
_diffrn_radiation_monochromator graphite
_diffrn_radiation_source 'fine-focus sealed tube'
_diffrn_radiation_type MoK\a
_diffrn_radiation_wavelength 0.71073
_diffrn_reflns_av_R_equivalents 0.0167
_diffrn_reflns_av_sigmaI/netI 0.0441
_diffrn_reflns_limit_h_max 7
_diffrn_reflns_limit_h_min -8
_diffrn_reflns_limit_k_max 16
_diffrn_reflns_limit_k_min -13
_diffrn_reflns_limit_l_max 16
_diffrn_reflns_limit_l_min -9
_diffrn_reflns_number 5415
_diffrn_reflns_theta_full 28.03
_diffrn_reflns_theta_max 28.03
_diffrn_reflns_theta_min 1.66
_exptl_absorpt_coefficient_mu 0.211
_exptl_absorpt_correction_T_max 0.9371
_exptl_absorpt_correction_T_min 0.8654
_exptl_absorpt_correction_type none
_exptl_crystal_density_diffrn 1.375
_exptl_crystal_density_method 'not measured'
_exptl_crystal_F_000 396
_exptl_crystal_size_max 0.71
_exptl_crystal_size_mid 0.48
_exptl_crystal_size_min 0.31
_refine_diff_density_max 0.234
_refine_diff_density_min -0.178
_refine_diff_density_rms 0.043
_refine_ls_extinction_method none
_refine_ls_goodness_of_fit_ref 0.889
_refine_ls_hydrogen_treatment mixed
_refine_ls_matrix_type full
_refine_ls_number_parameters 246
_refine_ls_number_reflns 4087
_refine_ls_number_restraints 0
_refine_ls_restrained_S_all 0.889
_refine_ls_R_factor_all 0.0980
_refine_ls_R_factor_gt 0.0531
_refine_ls_shift/su_max 0.000
_refine_ls_shift/su_mean 0.000
_refine_ls_structure_factor_coef Fsqd
_refine_ls_weighting_details 'calc w=1/[\s^2^(Fo^2^)+(0.0874P)^2^+0.0000P] where P=(Fo^2^+2Fc^2^)/3'
_refine_ls_weighting_scheme calc
_refine_ls_wR_factor_gt 0.1352
_refine_ls_wR_factor_ref 0.1559
_reflns_number_gt 2105
_reflns_number_total 4087
_reflns_threshold_expression >2sigma(I)
_cod_data_source_file cg070155j-file016.cif
_cod_data_source_block 5.14
_cod_depositor_comments
;
The following automatic conversions were performed:

'_symmetry_cell_setting' value 'Triclinic' changed to 'triclinic'
according to /home/saulius/struct/CIF-dictionaries/cif_core.dic
dictionary named 'cif_core.dic' version 2.4.1 from 2010-06-29.

Automatic conversion script
Id: cif_fix_values 1715 2011-07-08 13:25:40Z adriana 
;
_cod_database_code 4504257

loop_
_symmetry_equiv_pos_as_xyz
'x, y, z'
'-x, -y, -z'

loop_
_atom_site_label
_atom_site_type_symbol
_atom_site_fract_x
_atom_site_fract_y
_atom_site_fract_z
_atom_site_U_iso_or_equiv
_atom_site_adp_type
_atom_site_occupancy
_atom_site_symmetry_multiplicity
_atom_site_calc_flag
_atom_site_refinement_flags
S1 S 0.36680(12) 0.41794(6) 0.25097(5) 0.0755(3) Uani 1 1 d .
O1 O 1.1030(3) 0.98749(15) 0.62265(15) 0.0789(5) Uani 1 1 d .
O2 O 1.7905(5) 0.5648(2) 0.3161(2) 0.1462(12) Uani 1 1 d .
O3 O 1.9326(3) 0.71406(17) 0.29373(17) 0.0916(6) Uani 1 1 d .
O4 O 0.3899(4) 1.31214(19) 0.9542(2) 0.1195(9) Uani 1 1 d .
O5 O 0.2606(4) 0.31492(15) 0.27482(17) 0.1012(7) Uani 1 1 d .
N1 N 0.7903(4) 0.91387(18) 0.70582(17) 0.0667(6) Uani 1 1 d .
H1 H 0.727(4) 0.858(2) 0.712(2) 0.074(8) Uiso 1 1 d .
N2 N 1.0492(4) 0.81550(17) 0.60332(16) 0.0635(6) Uani 1 1 d .
H2 H 0.962(4) 0.7763(19) 0.6208(17) 0.048(7) Uiso 1 1 d .
N3 N 1.7862(4) 0.6578(2) 0.33416(19) 0.0791(6) Uani 1 1 d .
C1 C 0.9911(4) 0.91286(19) 0.64216(19) 0.0601(6) Uani 1 1 d .
C2 C 1.2369(4) 0.78295(18) 0.53554(17) 0.0556(6) Uani 1 1 d .
C3 C 1.2438(5) 0.68197(19) 0.5035(2) 0.0666(7) Uani 1 1 d .
H3 H 1.1255 0.6414 0.5271 0.080 Uiso 1 1 calc R
C4 C 1.4210(5) 0.6418(2) 0.4383(2) 0.0707(7) Uani 1 1 d .
H4 H 1.4230 0.5747 0.4166 0.085 Uiso 1 1 calc R
C5 C 1.5985(4) 0.70113(19) 0.40409(19) 0.0611(6) Uani 1 1 d .
C6 C 1.5953(4) 0.8016(2) 0.43446(19) 0.0635(6) Uani 1 1 d .
H6 H 1.7142 0.8416 0.4105 0.076 Uiso 1 1 calc R
C7 C 1.4167(4) 0.84218(19) 0.49996(19) 0.0630(6) Uani 1 1 d .
H7 H 1.4149 0.9097 0.5210 0.076 Uiso 1 1 calc R
C8 C 0.6788(4) 0.99401(19) 0.76445(18) 0.0578(6) Uani 1 1 d .
C9 C 0.4705(4) 0.9771(2) 0.8192(2) 0.0673(7) Uani 1 1 d .
H9 H 0.4113 0.9141 0.8154 0.081 Uiso 1 1 calc R
C10 C 0.3507(4) 1.0515(2) 0.8787(2) 0.0685(7) Uani 1 1 d .
H10 H 0.2113 1.0384 0.9146 0.082 Uiso 1 1 calc R
C11 C 0.4346(4) 1.1471(2) 0.88657(19) 0.0611(6) Uani 1 1 d .
C12 C 0.6417(4) 1.1631(2) 0.83051(19) 0.0657(7) Uani 1 1 d .
H12 H 0.7000 1.2266 0.8338 0.079 Uiso 1 1 calc R
C13 C 0.7648(4) 1.0896(2) 0.7703(2) 0.0650(6) Uani 1 1 d .
H13 H 0.9035 1.1031 0.7340 0.078 Uiso 1 1 calc R
C14 C 0.3111(5) 1.2298(2) 0.9503(2) 0.0732(7) Uani 1 1 d .
C15 C 0.0901(5) 1.2138(3) 1.0095(2) 0.0851(8) Uani 1 1 d .
H15A H 0.0413 1.2707 1.0521 0.128 Uiso 1 1 calc R
H15B H 0.1024 1.1424 1.0568 0.128 Uiso 1 1 calc R
H15C H -0.0175 1.2179 0.9583 0.128 Uiso 1 1 calc R
C16 C 0.6317(5) 0.3832(3) 0.1807(3) 0.1007(10) Uani 1 1 d .
H16A H 0.7266 0.3308 0.2291 0.151 Uiso 1 1 calc R
H16B H 0.7002 0.4489 0.1547 0.151 Uiso 1 1 calc R
H16C H 0.6126 0.3510 0.1201 0.151 Uiso 1 1 calc R
C17 C 0.2384(5) 0.5014(2) 0.1377(2) 0.0868(9) Uani 1 1 d .
H17A H 0.2492 0.4593 0.0809 0.130 Uiso 1 1 calc R
H17B H 0.3134 0.5650 0.1116 0.130 Uiso 1 1 calc R
H17C H 0.0827 0.5253 0.1588 0.130 Uiso 1 1 calc R

loop_
_atom_site_aniso_label
_atom_site_aniso_U_11
_atom_site_aniso_U_22
_atom_site_aniso_U_33
_atom_site_aniso_U_23
_atom_site_aniso_U_13
_atom_site_aniso_U_12
S1 0.0911(5) 0.0731(5) 0.0677(5) -0.0222(3) 0.0186(4) -0.0354(4)
O1 0.0812(12) 0.0697(11) 0.0970(14) -0.0330(10) 0.0120(10) -0.0358(10)
O2 0.160(2) 0.0882(17) 0.190(3) -0.0675(17) 0.096(2) -0.0479(16)
O3 0.0740(13) 0.0954(15) 0.1076(16) -0.0260(12) 0.0194(11) -0.0305(11)
O4 0.136(2) 0.0970(16) 0.140(2) -0.0674(15) 0.0479(16) -0.0468(15)
O5 0.1285(17) 0.0642(12) 0.1042(15) -0.0032(10) 0.0358(13) -0.0442(12)
N1 0.0785(15) 0.0510(12) 0.0739(14) -0.0153(10) 0.0062(11) -0.0240(11)
N2 0.0765(15) 0.0501(12) 0.0658(14) -0.0090(10) 0.0066(11) -0.0269(11)
N3 0.0831(16) 0.0707(15) 0.0807(16) -0.0160(12) 0.0113(13) -0.0157(13)
C1 0.0725(16) 0.0540(14) 0.0565(14) -0.0085(11) -0.0045(12) -0.0206(12)
C2 0.0663(15) 0.0514(13) 0.0490(13) -0.0049(10) -0.0035(11) -0.0155(11)
C3 0.0816(17) 0.0527(14) 0.0685(16) -0.0097(12) 0.0072(13) -0.0303(13)
C4 0.0894(19) 0.0547(14) 0.0705(16) -0.0155(12) 0.0078(14) -0.0240(13)
C5 0.0694(16) 0.0554(14) 0.0574(14) -0.0058(11) -0.0025(12) -0.0145(12)
C6 0.0655(15) 0.0594(15) 0.0666(15) -0.0063(12) -0.0027(13) -0.0211(12)
C7 0.0743(16) 0.0528(14) 0.0668(15) -0.0120(11) -0.0059(13) -0.0229(12)
C8 0.0662(15) 0.0521(13) 0.0560(14) -0.0072(11) -0.0072(12) -0.0139(11)
C9 0.0715(16) 0.0584(15) 0.0766(17) -0.0164(13) -0.0009(14) -0.0225(12)
C10 0.0655(15) 0.0658(16) 0.0747(17) -0.0107(13) 0.0009(13) -0.0191(13)
C11 0.0702(16) 0.0580(14) 0.0559(14) -0.0096(11) -0.0086(12) -0.0117(12)
C12 0.0747(17) 0.0612(15) 0.0676(16) -0.0169(12) -0.0031(13) -0.0246(13)
C13 0.0697(16) 0.0650(15) 0.0654(15) -0.0169(12) 0.0017(12) -0.0243(13)
C14 0.0845(19) 0.0663(17) 0.0680(17) -0.0133(13) -0.0029(14) -0.0117(14)
C15 0.0794(19) 0.089(2) 0.0856(19) -0.0262(16) 0.0025(16) -0.0044(16)
C16 0.081(2) 0.122(3) 0.092(2) -0.0100(19) 0.0005(17) -0.0165(19)
C17 0.0840(19) 0.0653(17) 0.101(2) -0.0071(15) 0.0197(16) -0.0131(15)

loop_
_atom_type_symbol
_atom_type_description
_atom_type_scat_dispersion_real
_atom_type_scat_dispersion_imag
_atom_type_scat_source
C C 0.0033 0.0016 'International Tables Vol C Tables 4.2.6.8 and 6.1.1.4'
H H 0.0000 0.0000 'International Tables Vol C Tables 4.2.6.8 and 6.1.1.4'
N N 0.0061 0.0033 'International Tables Vol C Tables 4.2.6.8 and 6.1.1.4'
O O 0.0106 0.0060 'International Tables Vol C Tables 4.2.6.8 and 6.1.1.4'
S S 0.1246 0.1234 'International Tables Vol C Tables 4.2.6.8 and 6.1.1.4'

loop_
_geom_angle_atom_site_label_1
_geom_angle_atom_site_label_2
_geom_angle_atom_site_label_3
_geom_angle
O5 S1 C17 105.01(14)
O5 S1 C16 105.64(15)
C17 S1 C16 96.45(14)
C1 N1 C8 129.0(2)
C1 N1 H1 115.8(18)
C8 N1 H1 115.2(18)
C1 N2 C2 128.8(2)
C1 N2 H2 113.4(17)
C2 N2 H2 117.8(17)
O3 N3 O2 121.7(2)
O3 N3 C5 120.4(2)
O2 N3 C5 117.9(2)
O1 C1 N1 124.7(2)
O1 C1 N2 124.4(2)
N1 C1 N2 111.0(2)
N2 C2 C3 116.0(2)
N2 C2 C7 125.2(2)
C3 C2 C7 118.8(2)
C4 C3 C2 120.8(2)
C4 C3 H3 119.6
C2 C3 H3 119.6
C3 C4 C5 119.8(2)
C3 C4 H4 120.1
C5 C4 H4 120.1
C6 C5 C4 120.5(2)
C6 C5 N3 120.1(2)
C4 C5 N3 119.4(2)
C7 C6 C5 119.7(2)
C7 C6 H6 120.1
C5 C6 H6 120.1
C6 C7 C2 120.4(2)
C6 C7 H7 119.8
C2 C7 H7 119.8
C9 C8 N1 117.5(2)
C9 C8 C13 118.8(2)
N1 C8 C13 123.7(2)
C10 C9 C8 121.2(2)
C10 C9 H9 119.4
C8 C9 H9 119.4
C9 C10 C11 121.0(2)
C9 C10 H10 119.5
C11 C10 H10 119.5
C12 C11 C10 117.0(2)
C12 C11 C14 120.1(2)
C10 C11 C14 122.9(2)
C13 C12 C11 123.0(2)
C13 C12 H12 118.5
C11 C12 H12 118.5
C12 C13 C8 119.1(2)
C12 C13 H13 120.5
C8 C13 H13 120.5
O4 C14 C15 119.0(3)
O4 C14 C11 120.6(3)
C15 C14 C11 120.4(2)
C14 C15 H15A 109.5
C14 C15 H15B 109.5
H15A C15 H15B 109.5
C14 C15 H15C 109.5
H15A C15 H15C 109.5
H15B C15 H15C 109.5
S1 C16 H16A 109.5
S1 C16 H16B 109.5
H16A C16 H16B 109.5
S1 C16 H16C 109.5
H16A C16 H16C 109.5
H16B C16 H16C 109.5
S1 C17 H17A 109.5
S1 C17 H17B 109.5
H17A C17 H17B 109.5
S1 C17 H17C 109.5
H17A C17 H17C 109.5
H17B C17 H17C 109.5

loop_
_geom_bond_atom_site_label_1
_geom_bond_atom_site_label_2
_geom_bond_distance
S1 O5 1.4922(19)
S1 C17 1.762(3)
S1 C16 1.763(3)
O1 C1 1.210(3)
O2 N3 1.222(3)
O3 N3 1.220(3)
O4 C14 1.214(3)
N1 C1 1.370(3)
N1 C8 1.395(3)
N1 H1 0.84(3)
N2 C1 1.374(3)
N2 C2 1.388(3)
N2 H2 0.76(2)
N3 C5 1.447(3)
C2 C3 1.390(3)
C2 C7 1.395(3)
C3 C4 1.357(3)
C3 H3 0.9300
C4 C5 1.383(3)
C4 H4 0.9300
C5 C6 1.379(3)
C6 C7 1.366(3)
C6 H6 0.9300
C7 H7 0.9300
C8 C9 1.388(3)
C8 C13 1.397(3)
C9 C10 1.366(4)
C9 H9 0.9300
C10 C11 1.398(3)
C10 H10 0.9300
C11 C12 1.385(3)
C11 C14 1.481(4)
C12 C13 1.371(3)
C12 H12 0.9300
C13 H13 0.9300
C14 C15 1.472(4)
C15 H15A 0.9600
C15 H15B 0.9600
C15 H15C 0.9600
C16 H16A 0.9600
C16 H16B 0.9600
C16 H16C 0.9600
C17 H17A 0.9600
C17 H17B 0.9600
C17 H17C 0.9600
